data_7013789
loop_
_publ_author_name
'Oakley, Sarah H.'
'Soria, Delia B.'
'Coles, Martyn P.'
'Hitchcock, Peter B.'

_publ_section_title
;
 Structural diversity in the coordination of amidines and guanidines to
 monovalent metal halides.
;
_journal_issue 4
_journal_name_full 'Dalton transactions (Cambridge, England : 2003)'
_journal_page_first 537
_journal_page_last 546
_journal_paper_doi 10.1039/b314707j
_journal_year 2004
_chemical_compound_source 'synthesis as described'
_chemical_formula_moiety 'C7 H13 N3'
_chemical_formula_sum 'C7 H13 N3'
_chemical_formula_weight 139.2
_chemical_name_systematic
;
?
;
_space_group_IT_number 61
_symmetry_cell_setting orthorhombic
_symmetry_Int_Tables_number 61
_symmetry_space_group_name_Hall '-P 2ac 2ab'
_symmetry_space_group_name_H-M 'P b c a'
_atom_sites_solution_hydrogens geom
_atom_sites_solution_primary direct
_atom_sites_solution_secondary difmap
_audit_conform_dict_location ftp://ftp.iucr.org/pub/cif_core.dic
_audit_conform_dict_name cif_core.dic
_audit_conform_dict_version 2.2
_audit_creation_date 2002-12-13T14:41:59-00:00
_audit_creation_method 'WinGX routine CIF_UPDATE'
_cell_angle_alpha 90
_cell_angle_beta 90
_cell_angle_gamma 90
_cell_formula_units_Z 8
_cell_length_a 8.5628(2)
_cell_length_b 14.8659(3)
_cell_length_c 11.6451(2)
_cell_measurement_reflns_used 7833
_cell_measurement_temperature 173(2)
_cell_measurement_theta_max 25.028
_cell_measurement_theta_min 3.705
_cell_measurement_wavelength 0.71073
_cell_volume 1482.35(5)
_computing_cell_refinement 'HKL Scalepack (Otwinowski & Minor 1997)'
_computing_data_collection 'Collect (Nonius BV, 1997-2000)'
_computing_data_reduction 'HKL Denzo and Scalepack (Otwinowski & Minor 1997)'
_computing_molecular_graphics 'Ortep-3 for Windows (Farrugia, 1997)'
_computing_publication_material 'WinGX publication routines (Farrugia, 1999)'
_computing_structure_refinement 'SHELXL-97 (Sheldrick, 1997)'
_computing_structure_solution 'SHELXS-97 (Sheldrick, 1997)'
_diffrn_ambient_temperature 173(2)
_diffrn_measured_fraction_theta_full 0.989
_diffrn_measured_fraction_theta_max 0.989
_diffrn_measurement_device '95mm CCD camera on \k-goniostat'
_diffrn_measurement_device_type KappaCCD
_diffrn_measurement_method CCD
_diffrn_radiation_monochromator graphite
_diffrn_radiation_probe x-ray
_diffrn_radiation_type MoK\a
_diffrn_radiation_wavelength 0.71073
_diffrn_reflns_av_R_equivalents 0.0554
_diffrn_reflns_av_unetI/netI 0.0225
_diffrn_reflns_limit_h_max 10
_diffrn_reflns_limit_h_min -10
_diffrn_reflns_limit_k_max 17
_diffrn_reflns_limit_k_min -16
_diffrn_reflns_limit_l_max 12
_diffrn_reflns_limit_l_min -13
_diffrn_reflns_number 14208
_diffrn_reflns_theta_full 25.01
_diffrn_reflns_theta_max 25.01
_diffrn_reflns_theta_min 4.03
_exptl_absorpt_coefficient_mu 0.08
_exptl_absorpt_correction_type none
_exptl_crystal_colour colourless
_exptl_crystal_density_diffrn 1.248
_exptl_crystal_density_method 'not measured'
_exptl_crystal_description prism
_exptl_crystal_F_000 608
_exptl_crystal_size_max 0.4
_exptl_crystal_size_mid 0.3
_exptl_crystal_size_min 0.3
_refine_diff_density_max 0.303
_refine_diff_density_min -0.272
_refine_diff_density_rms 0.038
_refine_ls_extinction_coef 0.055(12)
_refine_ls_extinction_expression Fc^*^=kFc[1+0.001xFc^2^\l^3^/sin(2\q)]^-1/4^
_refine_ls_extinction_method SHELXL
_refine_ls_goodness_of_fit_ref 1.046
_refine_ls_hydrogen_treatment 'H on N refined; others riding'
_refine_ls_matrix_type full
_refine_ls_number_parameters 110
_refine_ls_number_reflns 1298
_refine_ls_number_restraints 0
_refine_ls_restrained_S_all 1.046
_refine_ls_R_factor_all 0.0548
_refine_ls_R_factor_gt 0.0491
_refine_ls_shift/su_max 0
_refine_ls_shift/su_mean 0
_refine_ls_structure_factor_coef Fsqd
_refine_ls_weighting_details 'calc w=1/[\s^2^(Fo^2^)+(0.0695P)^2^+0.7131P] where P=(Fo^2^+2Fc^2^)/3'
_refine_ls_weighting_scheme calc
_refine_ls_wR_factor_gt 0.1309
_refine_ls_wR_factor_ref 0.136
_reflns_number_gt 1148
_reflns_number_total 1298
_reflns_threshold_expression >2sigma(I)
_cod_data_source_file b314707j.txt
_cod_data_source_block (hppH)-dec402
_cod_original_sg_symbol_H-M Pbca
_cod_database_code 7013789

loop_
_symmetry_equiv_pos_as_xyz
'x, y, z'
'-x+1/2, -y, z+1/2'
'x+1/2, -y+1/2, -z'
'-x, y+1/2, -z+1/2'
'-x, -y, -z'
'x-1/2, y, -z-1/2'
'-x-1/2, y-1/2, z'
'x, -y-1/2, z-1/2'

loop_
_atom_site_label
_atom_site_type_symbol
_atom_site_fract_x
_atom_site_fract_y
_atom_site_fract_z
_atom_site_U_iso_or_equiv
_atom_site_adp_type
_atom_site_occupancy
_atom_site_symmetry_multiplicity
_atom_site_calc_flag
_atom_site_refinement_flags
_atom_site_disorder_assembly
_atom_site_disorder_group
N1 N 0.1006(2) -0.60139(10) 0.45274(13) 0.0435(5) Uani 1 1 d . . .
H1 H 0.048(5) -0.578(2) 0.508(3) 0.036(9) Uiso 0.5 1 d P . .
N2 N 0.17657(17) -0.59937(9) 0.25900(11) 0.0355(4) Uani 1 1 d . . .
N3 N 0.06860(19) -0.47267(10) 0.34930(12) 0.0382(5) Uani 1 1 d . . .
H3 H 0.024(4) -0.454(2) 0.410(3) 0.021(8) Uiso 0.5 1 d P . .
C1 C 0.11455(18) -0.55810(11) 0.35351(13) 0.0312(5) Uani 1 1 d . A .
C2 C 0.1402(3) -0.69571(12) 0.45966(15) 0.0468(6) Uani 1 1 d . A .
H2A H 0.0499 -0.7323 0.4345 0.056 Uiso 1 1 calc R . .
H2B H 0.164 -0.7117 0.5403 0.056 Uiso 1 1 calc R . .
C3 C 0.2793(2) -0.71662(13) 0.38521(16) 0.0462(5) Uani 1 1 d . . .
H3A H 0.3721 -0.6835 0.4134 0.055 Uiso 1 1 calc R A .
H3B H 0.3025 -0.7818 0.3881 0.055 Uiso 1 1 calc R . .
C4 C 0.2434(2) -0.68906(11) 0.26410(15) 0.0383(5) Uani 1 1 d . A .
H4A H 0.3405 -0.6906 0.2181 0.046 Uiso 1 1 calc R . .
H4B H 0.1691 -0.7326 0.23 0.046 Uiso 1 1 calc R . .
C5 C 0.1716(2) -0.55862(12) 0.14512(13) 0.0378(5) Uani 0.798(7) 1 d P A 1
H5A H 0.1403 -0.6046 0.0881 0.045 Uiso 0.798(7) 1 calc PR A 1
H5B H 0.2771 -0.5368 0.1243 0.045 Uiso 0.798(7) 1 calc PR A 1
C6 C 0.0580(4) -0.48116(16) 0.14091(18) 0.0396(8) Uani 0.798(7) 1 d P A 1
H6A H 0.0755 -0.4454 0.0704 0.047 Uiso 0.798(7) 1 calc PR A 1
H6B H -0.0504 -0.5044 0.1393 0.047 Uiso 0.798(7) 1 calc PR A 1
C7 C 0.0805(3) -0.42386(13) 0.24307(16) 0.0545(6) Uani 0.798(7) 1 d P A 1
H7A H 0.1847 -0.3952 0.2387 0.065 Uiso 0.798(7) 1 calc PR A 1
H7B H 0.0012 -0.3754 0.2425 0.065 Uiso 0.798(7) 1 calc PR A 1
C5A C 0.1716(2) -0.55862(12) 0.14512(13) 0.0378(5) Uani 0.202(7) 1 d P A 2
H5A1 H 0.0804 -0.582 0.1022 0.045 Uiso 0.202(7) 1 calc PR A 2
H5A2 H 0.2672 -0.5746 0.102 0.045 Uiso 0.202(7) 1 calc PR A 2
C6A C 0.1588(13) -0.4504(6) 0.1567(7) 0.037(3) Uani 0.202(7) 1 d P A 2
H6A1 H 0.2655 -0.4251 0.1618 0.045 Uiso 0.202(7) 1 calc PR A 2
H6A2 H 0.1098 -0.4262 0.0861 0.045 Uiso 0.202(7) 1 calc PR A 2
C7A C 0.0805(3) -0.42386(13) 0.24307(16) 0.0545(6) Uani 0.202(7) 1 d P A 2
H7A1 H -0.0278 -0.4148 0.2156 0.065 Uiso 0.202(7) 1 calc PR A 2
H7A2 H 0.1213 -0.3635 0.263 0.065 Uiso 0.202(7) 1 calc PR A 2

loop_
_atom_site_aniso_label
_atom_site_aniso_U_11
_atom_site_aniso_U_22
_atom_site_aniso_U_33
_atom_site_aniso_U_23
_atom_site_aniso_U_13
_atom_site_aniso_U_12
N1 0.0648(11) 0.0366(8) 0.0291(8) 0.0026(6) 0.0093(7) 0.0174(7)
N2 0.0432(9) 0.0351(8) 0.0281(7) -0.0022(5) 0.0047(6) 0.0081(6)
N3 0.0535(9) 0.0312(8) 0.0298(8) -0.0009(5) 0.0076(6) 0.0068(7)
C1 0.0311(9) 0.0342(9) 0.0284(9) -0.0055(6) 0.0018(6) 0.0006(7)
C2 0.0682(13) 0.0374(10) 0.0348(10) 0.0057(7) 0.0060(9) 0.0156(9)
C3 0.0520(11) 0.0393(10) 0.0475(11) -0.0040(8) -0.0039(8) 0.0144(8)
C4 0.0410(10) 0.0338(9) 0.0400(10) -0.0071(7) 0.0080(7) 0.0039(7)
C5 0.0437(10) 0.0424(10) 0.0273(9) -0.0017(7) 0.0075(7) -0.0020(8)
C6 0.0482(17) 0.0380(13) 0.0325(12) 0.0047(9) 0.0007(10) -0.0044(12)
C7 0.0890(17) 0.0361(10) 0.0384(11) 0.0050(8) 0.0094(10) 0.0096(10)
C5A 0.0437(10) 0.0424(10) 0.0273(9) -0.0017(7) 0.0075(7) -0.0020(8)
C6A 0.038(6) 0.038(5) 0.035(5) 0.011(4) 0.004(4) -0.003(4)
C7A 0.0890(17) 0.0361(10) 0.0384(11) 0.0050(8) 0.0094(10) 0.0096(10)

loop_
_atom_type_symbol
_atom_type_description
_atom_type_scat_dispersion_real
_atom_type_scat_dispersion_imag
_atom_type_scat_source
C C 0.0033 0.0016 'International Tables Vol C Tables 4.2.6.8 and 6.1.1.4'
H H 0 0 'International Tables Vol C Tables 4.2.6.8 and 6.1.1.4'
N N 0.0061 0.0033 'International Tables Vol C Tables 4.2.6.8 and 6.1.1.4'

loop_
_geom_angle_atom_site_label_1
_geom_angle_atom_site_label_2
_geom_angle_atom_site_label_3
_geom_angle
_geom_angle_site_symmetry_1
_geom_angle_site_symmetry_3
_geom_angle_publ_flag
C1 N1 C2 119.85(15) . . ?
C1 N2 C4 122.15(13) . . ?
C1 N2 C5 122.29(14) . . ?
C4 N2 C5 115.47(13) . . ?
C1 N3 C7 119.50(14) . . ?
N1 C1 N3 117.90(14) . . ?
N1 C1 N2 121.19(15) . . ?
N3 C1 N2 120.89(14) . . ?
N1 C2 C3 110.72(16) . . ?
C4 C3 C2 108.80(15) . . ?
N2 C4 C3 111.71(13) . . ?
N2 C5 C6 111.44(14) . . ?
C7 C6 C5 109.29(19) . . ?
N3 C7 C6 113.15(17) . . ?

loop_
_geom_bond_atom_site_label_1
_geom_bond_atom_site_label_2
_geom_bond_distance
_geom_bond_site_symmetry_2
_geom_bond_publ_flag
N1 C1 1.328(2) . ?
N1 C2 1.445(2) . ?
N2 C1 1.367(2) . ?
N2 C4 1.452(2) . ?
N2 C5 1.459(2) . ?
N3 C1 1.331(2) . ?
N3 C7 1.438(2) . ?
C2 C3 1.506(3) . ?
C3 C4 1.501(3) . ?
C5 C6 1.508(3) . ?
C6 C7 1.476(3) . ?
